data_7154763
loop_
_publ_author_name
'Muthukumarasamy, Kalai Mangai'
'Handore, Kishor L.'
'Kakade, Dipti N.'
'Shinde, Madhuri V.'
'Ranjan, Shashi'
'Kumar, Naveen'
'Sehrawat, Seema'
'Sachidanandan, Chetana'
'Reddy, D. Srinivasa'

_publ_section_title
;
 Identification of noreremophilane-based inhibitors of angiogenesis using
 zebrafish assays.
;
_journal_issue 5
_journal_name_full 'Organic &amp; biomolecular chemistry'
_journal_page_first 1569
_journal_page_last 1578
_journal_paper_doi 10.1039/c5ob01594d
_journal_volume 14
_journal_year 2016
_chemical_absolute_configuration syn
_chemical_formula_moiety 'C24 H26 N4 O8'
_chemical_formula_sum 'C24 H26 N4 O8'
_chemical_formula_weight 498.49
_chemical_name_systematic
; 
 ? 
;
_space_group_IT_number 4
_symmetry_cell_setting monoclinic
_symmetry_space_group_name_Hall 'P 2yb'
_symmetry_space_group_name_H-M 'P 1 21 1'
_atom_sites_solution_hydrogens geom
_atom_sites_solution_primary direct
_atom_sites_solution_secondary difmap
_audit_creation_method SHELXL-97
_audit_update_record
;
2014-06-23 deposited with the CCDC.
2015-10-08 downloaded from the CCDC.
;
_cell_angle_alpha 90.00
_cell_angle_beta 92.519(4)
_cell_angle_gamma 90.00
_cell_formula_units_Z 2
_cell_length_a 5.9435(4)
_cell_length_b 12.4041(8)
_cell_length_c 16.5108(11)
_cell_measurement_reflns_used 8483
_cell_measurement_temperature 296(2)
_cell_measurement_theta_max 22.41
_cell_measurement_theta_min 2.47
_cell_volume 1216.06(14)
_computing_cell_refinement 'Bruker SAINT'
_computing_data_collection 'Bruker APEX2'
_computing_data_reduction 'Bruker SAINT'
_computing_molecular_graphics 'Bruker SHELXTL'
_computing_publication_material 'Bruker SHELXTL'
_computing_structure_refinement 'SHELXL-97 (Sheldrick, 2008)'
_computing_structure_solution 'SHELXS-97 (Sheldrick, 2008)'
_diffrn_ambient_temperature 296(2)
_diffrn_measured_fraction_theta_full 0.997
_diffrn_measured_fraction_theta_max 0.997
_diffrn_measurement_device_type 'Bruker APEX-II CCD'
_diffrn_measurement_method '\f and \w scans'
_diffrn_radiation_monochromator graphite
_diffrn_radiation_source 'fine-focus sealed tube'
_diffrn_radiation_type MoK\a
_diffrn_radiation_wavelength 0.71073
_diffrn_reflns_av_R_equivalents 0.0302
_diffrn_reflns_av_sigmaI/netI 0.0295
_diffrn_reflns_limit_h_max 7
_diffrn_reflns_limit_h_min -7
_diffrn_reflns_limit_k_max 16
_diffrn_reflns_limit_k_min -14
_diffrn_reflns_limit_l_max 22
_diffrn_reflns_limit_l_min -21
_diffrn_reflns_number 23510
_diffrn_reflns_theta_full 28.32
_diffrn_reflns_theta_max 28.32
_diffrn_reflns_theta_min 2.05
_exptl_absorpt_coefficient_mu 0.104
_exptl_absorpt_correction_T_max 0.9696
_exptl_absorpt_correction_T_min 0.9471
_exptl_absorpt_correction_type multi-scan
_exptl_absorpt_process_details SADABS,BRUKER(2006)
_exptl_crystal_colour COLOURLESS
_exptl_crystal_density_diffrn 1.361
_exptl_crystal_density_method 'not measured'
_exptl_crystal_description BLOCK
_exptl_crystal_F_000 524
_exptl_crystal_size_max 0.53
_exptl_crystal_size_mid 0.49
_exptl_crystal_size_min 0.30
_refine_diff_density_max 0.198
_refine_diff_density_min -0.206
_refine_diff_density_rms 0.032
_refine_ls_abs_structure_details 'Flack H D (1983), Acta Cryst. A39, 876-881'
_refine_ls_abs_structure_Flack 0.2(11)
_refine_ls_extinction_method none
_refine_ls_goodness_of_fit_ref 1.123
_refine_ls_hydrogen_treatment mixed
_refine_ls_matrix_type full
_refine_ls_number_parameters 332
_refine_ls_number_reflns 5326
_refine_ls_number_restraints 1
_refine_ls_restrained_S_all 1.123
_refine_ls_R_factor_all 0.0702
_refine_ls_R_factor_gt 0.0545
_refine_ls_shift/su_max 0.000
_refine_ls_shift/su_mean 0.000
_refine_ls_structure_factor_coef Fsqd
_refine_ls_weighting_details 'calc w=1/[\s^2^(Fo^2^)+(0.0461P)^2^+0.2329P] where P=(Fo^2^+2Fc^2^)/3'
_refine_ls_weighting_scheme calc
_refine_ls_wR_factor_gt 0.1114
_refine_ls_wR_factor_ref 0.1181
_reflns_number_gt 4403
_reflns_number_total 5326
_reflns_threshold_expression >2sigma(I)
_cod_data_source_file c5ob01594d2.cif
_cod_data_source_block klh_e_23_0m
_cod_depositor_comments
;
The following automatic conversions were performed:

'_symmetry_cell_setting' value 'Monoclinic' changed to 'monoclinic'
according to
/usr/data/users/saulius/crontab/automatic-downloads/rss-feeds/RSC/lib/dictionaries/cif_core.dic
dictionary named 'cif_core.dic' version 2.4.2 from 2011-04-26.

'_exptl_absorpt_correction_type' value 'MULTI-SCAN' changed to
'multi-scan' according to
/usr/data/users/saulius/crontab/automatic-downloads/rss-feeds/RSC/lib/dictionaries/cif_core.dic
dictionary named 'cif_core.dic' version 2.4.2 from 2011-04-26.

Automatic conversion script
Id: cif_fix_values 3271 2015-04-21 07:52:19Z andrius 

 Adding full bibliography for 7154763.cif.
;
_cod_original_sg_symbol_H-M P2(1)
_cod_database_code 7154763

loop_
_symmetry_equiv_pos_as_xyz
'x, y, z'
'-x, y+1/2, -z'

loop_
_atom_site_label
_atom_site_type_symbol
_atom_site_fract_x
_atom_site_fract_y
_atom_site_fract_z
_atom_site_U_iso_or_equiv
_atom_site_adp_type
_atom_site_occupancy
_atom_site_symmetry_multiplicity
_atom_site_calc_flag
_atom_site_refinement_flags
O1 O 0.3270(4) -0.12186(19) 0.60680(14) 0.0928(9) Uani 1 1 d .
O2 O 0.1532(3) 0.02073(15) 0.55402(11) 0.0603(5) Uani 1 1 d .
O3 O -0.0149(5) -0.0351(2) 0.39511(17) 0.1090(10) Uani 1 1 d .
O4 O 0.2572(4) 0.0712(2) 0.35146(13) 0.0757(6) Uani 1 1 d .
O5 O 0.3388(4) 0.64523(17) 0.79960(15) 0.0773(6) Uani 1 1 d .
O6 O 0.2893(3) 0.78429(14) 0.87392(13) 0.0645(5) Uani 1 1 d .
O7 O -0.3592(4) 0.8307(2) 1.02330(14) 0.0798(7) Uani 1 1 d .
O8 O -0.5639(5) 0.6943(2) 1.05241(16) 0.0988(9) Uani 1 1 d .
N1 N 0.0673(4) 0.36070(16) 0.82103(13) 0.0520(5) Uani 1 1 d .
N2 N 0.1129(4) 0.46866(17) 0.82621(15) 0.0544(6) Uani 1 1 d .
N3 N 0.2361(4) 0.69403(17) 0.85167(14) 0.0517(5) Uani 1 1 d .
N4 N -0.4041(4) 0.7348(2) 1.01976(14) 0.0650(7) Uani 1 1 d .
C1 C -0.1876(5) -0.0541(2) 0.82587(16) 0.0519(6) Uani 1 1 d .
H1 H -0.2869 -0.0474 0.8676 0.062 Uiso 1 1 calc R
C2 C -0.2293(5) -0.1279(2) 0.77133(17) 0.0553(7) Uani 1 1 d .
H2 H -0.3504 -0.1741 0.7781 0.066 Uiso 1 1 calc R
C3 C -0.0923(5) -0.1423(2) 0.69849(16) 0.0549(7) Uani 1 1 d .
H3A H -0.1902 -0.1616 0.6522 0.066 Uiso 1 1 calc R
H3B H 0.0148 -0.2004 0.7080 0.066 Uiso 1 1 calc R
C4 C 0.0338(4) -0.03838(19) 0.68017(13) 0.0396(5) Uani 1 1 d .
H4 H -0.0770 0.0171 0.6643 0.047 Uiso 1 1 calc R
C5 C 0.1689(4) 0.00089(18) 0.75599(13) 0.0392(5) Uani 1 1 d .
H5 H 0.2857 -0.0516 0.7723 0.047 Uiso 1 1 calc R
C6 C 0.2699(4) 0.11017(19) 0.74515(15) 0.0448(6) Uani 1 1 d .
H6 H 0.3993 0.1223 0.7168 0.054 Uiso 1 1 calc R
C7 C 0.1553(4) 0.18817(19) 0.78036(14) 0.0439(6) Uani 1 1 d .
C8 C -0.0442(5) 0.1417(2) 0.82180(16) 0.0520(6) Uani 1 1 d .
H8A H -0.1832 0.1549 0.7904 0.062 Uiso 1 1 calc R
H8B H -0.0567 0.1719 0.8756 0.062 Uiso 1 1 calc R
C9 C 0.0101(4) 0.0210(2) 0.82591(14) 0.0449(5) Uani 1 1 d .
H9 H 0.0982 0.0087 0.8766 0.054 Uiso 1 1 calc R
C10 C 0.2050(4) 0.3032(2) 0.78152(15) 0.0479(6) Uani 1 1 d .
C11 C 0.4075(5) 0.3458(2) 0.74120(19) 0.0619(7) Uani 1 1 d .
H11A H 0.4998 0.3857 0.7798 0.093 Uiso 1 1 calc R
H11B H 0.3600 0.3923 0.6972 0.093 Uiso 1 1 calc R
H11C H 0.4925 0.2868 0.7207 0.093 Uiso 1 1 calc R
C12 C 0.1885(4) -0.05439(19) 0.61139(15) 0.0456(6) Uani 1 1 d .
C13 C 0.2963(5) 0.0230(2) 0.48678(17) 0.0592(7) Uani 1 1 d .
H13 H 0.4063 -0.0357 0.4913 0.071 Uiso 1 1 calc R
C14 C 0.1569(6) 0.0132(3) 0.4085(2) 0.0721(9) Uani 1 1 d .
C15 C 0.4553(5) 0.1240(3) 0.38737(17) 0.0633(8) Uani 1 1 d .
H15A H 0.4724 0.1955 0.3646 0.076 Uiso 1 1 calc R
H15B H 0.5896 0.0824 0.3777 0.076 Uiso 1 1 calc R
C16 C 0.4170(4) 0.1309(2) 0.47793(16) 0.0533(7) Uani 1 1 d .
C17 C 0.2635(5) 0.2240(2) 0.49789(17) 0.0559(7) Uani 1 1 d .
H17A H 0.2314 0.2215 0.5543 0.084 Uiso 1 1 calc R
H17B H 0.1255 0.2185 0.4657 0.084 Uiso 1 1 calc R
H17C H 0.3365 0.2909 0.4862 0.084 Uiso 1 1 calc R
C18 C 0.6379(5) 0.1392(4) 0.5275(2) 0.0905(12) Uani 1 1 d .
H18A H 0.7367 0.0821 0.5123 0.136 Uiso 1 1 calc R
H18B H 0.6093 0.1331 0.5841 0.136 Uiso 1 1 calc R
H18C H 0.7072 0.2075 0.5174 0.136 Uiso 1 1 calc R
C19 C -0.0068(4) 0.5323(2) 0.87407(14) 0.0455(6) Uani 1 1 d .
C20 C 0.0448(4) 0.64283(19) 0.88761(15) 0.0436(5) Uani 1 1 d .
C21 C -0.0832(4) 0.7074(2) 0.93605(15) 0.0458(6) Uani 1 1 d .
H21 H -0.0456 0.7795 0.9441 0.055 Uiso 1 1 calc R
C22 C -0.2656(4) 0.6641(2) 0.97192(15) 0.0486(6) Uani 1 1 d .
C23 C -0.3179(5) 0.5553(2) 0.96257(16) 0.0552(7) Uani 1 1 d .
H23 H -0.4402 0.5267 0.9885 0.066 Uiso 1 1 calc R
C24 C -0.1925(5) 0.4907(2) 0.91606(16) 0.0521(6) Uani 1 1 d .
H24 H -0.2283 0.4180 0.9115 0.063 Uiso 1 1 calc R
H2N H 0.217(5) 0.501(2) 0.8011(16) 0.050(8) Uiso 1 1 d .

loop_
_atom_site_aniso_label
_atom_site_aniso_U_11
_atom_site_aniso_U_22
_atom_site_aniso_U_33
_atom_site_aniso_U_23
_atom_site_aniso_U_13
_atom_site_aniso_U_12
O1 0.123(2) 0.0831(16) 0.0765(15) 0.0267(12) 0.0461(14) 0.0659(16)
O2 0.0580(11) 0.0593(12) 0.0660(11) 0.0267(9) 0.0314(9) 0.0220(9)
O3 0.115(2) 0.107(2) 0.107(2) -0.0296(17) 0.0255(18) -0.0423(19)
O4 0.0889(15) 0.0867(15) 0.0527(11) -0.0018(11) 0.0183(11) -0.0059(13)
O5 0.0858(14) 0.0555(12) 0.0945(15) -0.0044(11) 0.0496(13) -0.0090(11)
O6 0.0699(13) 0.0388(11) 0.0855(14) 0.0052(10) 0.0120(11) -0.0114(10)
O7 0.0942(17) 0.0663(15) 0.0796(15) -0.0245(12) 0.0121(12) 0.0178(13)
O8 0.0979(19) 0.105(2) 0.0976(18) 0.0031(15) 0.0560(16) 0.0097(16)
N1 0.0623(13) 0.0360(12) 0.0581(13) -0.0005(10) 0.0058(11) -0.0012(10)
N2 0.0683(15) 0.0344(12) 0.0616(14) -0.0017(10) 0.0165(12) -0.0029(11)
N3 0.0539(13) 0.0392(12) 0.0625(14) 0.0109(11) 0.0083(11) -0.0007(10)
N4 0.0699(17) 0.0791(19) 0.0468(13) -0.0025(13) 0.0106(12) 0.0184(15)
C1 0.0563(15) 0.0476(15) 0.0532(15) 0.0108(12) 0.0201(13) 0.0015(13)
C2 0.0500(15) 0.0520(16) 0.0646(17) 0.0132(14) 0.0100(13) -0.0114(13)
C3 0.0584(16) 0.0453(15) 0.0607(16) -0.0024(12) 0.0007(13) -0.0101(13)
C4 0.0395(12) 0.0363(12) 0.0433(13) 0.0037(10) 0.0065(10) 0.0053(10)
C5 0.0356(11) 0.0361(12) 0.0458(12) 0.0027(10) 0.0002(9) 0.0043(9)
C6 0.0399(12) 0.0430(14) 0.0518(14) -0.0040(11) 0.0057(11) -0.0012(11)
C7 0.0468(14) 0.0405(13) 0.0445(13) 0.0000(11) 0.0020(11) 0.0012(11)
C8 0.0591(15) 0.0436(14) 0.0547(15) -0.0042(12) 0.0164(12) 0.0044(12)
C9 0.0516(14) 0.0468(14) 0.0365(11) 0.0030(10) 0.0039(10) 0.0040(12)
C10 0.0510(14) 0.0450(15) 0.0475(14) -0.0022(11) 0.0001(12) 0.0021(12)
C11 0.0646(18) 0.0449(16) 0.077(2) -0.0031(14) 0.0126(15) -0.0045(13)
C12 0.0515(14) 0.0371(13) 0.0483(13) 0.0033(11) 0.0038(11) 0.0053(11)
C13 0.0590(16) 0.0561(17) 0.0650(17) 0.0194(14) 0.0288(14) 0.0221(14)
C14 0.083(2) 0.065(2) 0.070(2) -0.0117(17) 0.0252(18) -0.0055(19)
C15 0.0581(16) 0.071(2) 0.0624(17) 0.0146(15) 0.0254(14) 0.0112(15)
C16 0.0393(13) 0.0692(18) 0.0527(15) 0.0164(13) 0.0152(11) 0.0087(12)
C17 0.0571(16) 0.0540(17) 0.0578(15) 0.0068(12) 0.0180(13) -0.0027(13)
C18 0.0435(16) 0.147(4) 0.081(2) 0.026(2) 0.0058(15) 0.001(2)
C19 0.0577(15) 0.0389(13) 0.0402(12) 0.0026(10) 0.0038(11) 0.0030(11)
C20 0.0503(13) 0.0361(13) 0.0446(12) 0.0069(10) 0.0045(10) 0.0012(11)
C21 0.0558(15) 0.0354(13) 0.0459(13) 0.0041(10) -0.0020(12) 0.0026(11)
C22 0.0573(15) 0.0499(15) 0.0389(13) 0.0027(11) 0.0055(11) 0.0052(12)
C23 0.0610(17) 0.0569(17) 0.0483(14) 0.0084(12) 0.0110(13) -0.0053(13)
C24 0.0626(16) 0.0386(13) 0.0555(14) 0.0000(11) 0.0055(13) -0.0081(12)

loop_
_atom_type_symbol
_atom_type_description
_atom_type_scat_dispersion_real
_atom_type_scat_dispersion_imag
_atom_type_scat_source
C C 0.0033 0.0016 'International Tables Vol C Tables 4.2.6.8 and 6.1.1.4'
H H 0.0000 0.0000 'International Tables Vol C Tables 4.2.6.8 and 6.1.1.4'
N N 0.0061 0.0033 'International Tables Vol C Tables 4.2.6.8 and 6.1.1.4'
O O 0.0106 0.0060 'International Tables Vol C Tables 4.2.6.8 and 6.1.1.4'

loop_
_geom_angle_atom_site_label_1
_geom_angle_atom_site_label_2
_geom_angle_atom_site_label_3
_geom_angle
C12 O2 C13 118.95(19)
C14 O4 C15 109.4(2)
C10 N1 N2 116.5(2)
C19 N2 N1 120.3(2)
C19 N2 H2N 114.7(19)
N1 N2 H2N 125.0(19)
O6 N3 O5 122.1(2)
O6 N3 C20 118.5(2)
O5 N3 C20 119.4(2)
O7 N4 O8 123.6(3)
O7 N4 C22 119.0(3)
O8 N4 C22 117.4(3)
C2 C1 C9 124.3(2)
C2 C1 H1 117.9
C9 C1 H1 117.9
C1 C2 C3 123.2(2)
C1 C2 H2 118.4
C3 C2 H2 118.4
C2 C3 C4 110.4(2)
C2 C3 H3A 109.6
C4 C3 H3A 109.6
C2 C3 H3B 109.6
C4 C3 H3B 109.6
H3A C3 H3B 108.1
C12 C4 C3 111.05(19)
C12 C4 C5 109.97(19)
C3 C4 C5 110.46(19)
C12 C4 H4 108.4
C3 C4 H4 108.4
C5 C4 H4 108.4
C6 C5 C4 112.82(19)
C6 C5 C9 101.84(18)
C4 C5 C9 110.20(18)
C6 C5 H5 110.6
C4 C5 H5 110.6
C9 C5 H5 110.6
C7 C6 C5 113.0(2)
C7 C6 H6 123.5
C5 C6 H6 123.5
C6 C7 C10 127.6(2)
C6 C7 C8 110.4(2)
C10 C7 C8 122.1(2)
C7 C8 C9 103.0(2)
C7 C8 H8A 111.2
C9 C8 H8A 111.2
C7 C8 H8B 111.2
C9 C8 H8B 111.2
H8A C8 H8B 109.1
C1 C9 C8 116.3(2)
C1 C9 C5 113.9(2)
C8 C9 C5 105.01(19)
C1 C9 H9 107.0
C8 C9 H9 107.0
C5 C9 H9 107.0
N1 C10 C7 114.6(2)
N1 C10 C11 124.9(2)
C7 C10 C11 120.4(2)
C10 C11 H11A 109.5
C10 C11 H11B 109.5
H11A C11 H11B 109.5
C10 C11 H11C 109.5
H11A C11 H11C 109.5
H11B C11 H11C 109.5
O1 C12 O2 122.5(2)
O1 C12 C4 126.4(2)
O2 C12 C4 111.1(2)
O2 C13 C14 109.9(2)
O2 C13 C16 113.0(2)
C14 C13 C16 103.4(2)
O2 C13 H13 110.1
C14 C13 H13 110.1
C16 C13 H13 110.1
O3 C14 O4 122.7(3)
O3 C14 C13 129.1(3)
O4 C14 C13 108.2(3)
O4 C15 C16 105.8(2)
O4 C15 H15A 110.6
C16 C15 H15A 110.6
O4 C15 H15B 110.6
C16 C15 H15B 110.6
H15A C15 H15B 108.7
C17 C16 C18 110.2(3)
C17 C16 C15 111.9(2)
C18 C16 C15 111.7(2)
C17 C16 C13 110.9(2)
C18 C16 C13 114.0(3)
C15 C16 C13 97.8(2)
C16 C17 H17A 109.5
C16 C17 H17B 109.5
H17A C17 H17B 109.5
C16 C17 H17C 109.5
H17A C17 H17C 109.5
H17B C17 H17C 109.5
C16 C18 H18A 109.5
C16 C18 H18B 109.5
H18A C18 H18B 109.5
C16 C18 H18C 109.5
H18A C18 H18C 109.5
H18B C18 H18C 109.5
N2 C19 C20 123.0(2)
N2 C19 C24 121.0(2)
C20 C19 C24 116.0(2)
C21 C20 C19 122.0(2)
C21 C20 N3 116.3(2)
C19 C20 N3 121.7(2)
C22 C21 C20 119.3(2)
C22 C21 H21 120.3
C20 C21 H21 120.3
C21 C22 C23 120.7(2)
C21 C22 N4 118.4(3)
C23 C22 N4 120.9(3)
C24 C23 C22 120.7(3)
C24 C23 H23 119.7
C22 C23 H23 119.7
C23 C24 C19 121.2(2)
C23 C24 H24 119.4
C19 C24 H24 119.4

loop_
_geom_bond_atom_site_label_1
_geom_bond_atom_site_label_2
_geom_bond_distance
O1 C12 1.179(3)
O2 C12 1.339(3)
O2 C13 1.428(3)
O3 C14 1.196(4)
O4 C14 1.345(4)
O4 C15 1.451(4)
O5 N3 1.235(3)
O6 N3 1.216(3)
O7 N4 1.220(4)
O8 N4 1.221(3)
N1 C10 1.285(3)
N1 N2 1.368(3)
N2 C19 1.343(3)
N2 H2N 0.86(3)
N3 C20 1.452(3)
N4 C22 1.459(3)
C1 C2 1.301(4)
C1 C9 1.499(4)
C1 H1 0.9300
C2 C3 1.492(4)
C2 H2 0.9300
C3 C4 1.527(3)
C3 H3A 0.9700
C3 H3B 0.9700
C4 C12 1.505(3)
C4 C5 1.537(3)
C4 H4 0.9800
C5 C6 1.496(3)
C5 C9 1.543(3)
C5 H5 0.9800
C6 C7 1.332(3)
C6 H6 0.9300
C7 C10 1.457(3)
C7 C8 1.509(4)
C8 C9 1.533(4)
C8 H8A 0.9700
C8 H8B 0.9700
C9 H9 0.9800
C10 C11 1.497(4)
C11 H11A 0.9600
C11 H11B 0.9600
C11 H11C 0.9600
C13 C14 1.510(5)
C13 C16 1.528(4)
C13 H13 0.9800
C15 C16 1.525(4)
C15 H15A 0.9700
C15 H15B 0.9700
C16 C17 1.517(4)
C16 C18 1.519(4)
C17 H17A 0.9600
C17 H17B 0.9600
C17 H17C 0.9600
C18 H18A 0.9600
C18 H18B 0.9600
C18 H18C 0.9600
C19 C20 1.420(3)
C19 C24 1.426(4)
C20 C21 1.383(3)
C21 C22 1.368(4)
C21 H21 0.9300
C22 C23 1.392(4)
C23 C24 1.356(4)
C23 H23 0.9300
C24 H24 0.9300

loop_
_geom_torsion_atom_site_label_1
_geom_torsion_atom_site_label_2
_geom_torsion_atom_site_label_3
_geom_torsion_atom_site_label_4
_geom_torsion
C10 N1 N2 C19 -172.3(2)
C9 C1 C2 C3 -4.2(4)
C1 C2 C3 C4 -21.7(4)
C2 C3 C4 C12 175.0(2)
C2 C3 C4 C5 52.7(3)
C12 C4 C5 C6 65.1(2)
C3 C4 C5 C6 -172.0(2)
C12 C4 C5 C9 178.18(19)
C3 C4 C5 C9 -58.9(2)
C4 C5 C6 C7 101.9(2)
C9 C5 C6 C7 -16.2(3)
C5 C6 C7 C10 -179.7(2)
C5 C6 C7 C8 0.5(3)
C6 C7 C8 C9 15.6(3)
C10 C7 C8 C9 -164.2(2)
C2 C1 C9 C8 120.4(3)
C2 C1 C9 C5 -2.0(4)
C7 C8 C9 C1 -151.6(2)
C7 C8 C9 C5 -24.8(3)
C6 C5 C9 C1 153.1(2)
C4 C5 C9 C1 33.1(3)
C6 C5 C9 C8 24.7(2)
C4 C5 C9 C8 -95.2(2)
N2 N1 C10 C7 177.6(2)
N2 N1 C10 C11 -0.3(4)
C6 C7 C10 N1 -179.2(3)
C8 C7 C10 N1 0.6(3)
C6 C7 C10 C11 -1.2(4)
C8 C7 C10 C11 178.7(2)
C13 O2 C12 O1 -3.4(4)
C13 O2 C12 C4 175.4(2)
C3 C4 C12 O1 -53.3(4)
C5 C4 C12 O1 69.3(3)
C3 C4 C12 O2 127.9(2)
C5 C4 C12 O2 -109.5(2)
C12 O2 C13 C14 122.9(3)
C12 O2 C13 C16 -122.1(3)
C15 O4 C14 O3 177.3(3)
C15 O4 C14 C13 -2.0(3)
O2 C13 C14 O3 -32.6(5)
C16 C13 C14 O3 -153.5(4)
O2 C13 C14 O4 146.6(2)
C16 C13 C14 O4 25.7(3)
C14 O4 C15 C16 -22.8(3)
O4 C15 C16 C17 -80.0(3)
O4 C15 C16 C18 155.9(3)
O4 C15 C16 C13 36.2(3)
O2 C13 C16 C17 -38.1(3)
C14 C13 C16 C17 80.7(3)
O2 C13 C16 C18 86.9(3)
C14 C13 C16 C18 -154.3(2)
O2 C13 C16 C15 -155.2(2)
C14 C13 C16 C15 -36.4(2)
N1 N2 C19 C20 174.3(2)
N1 N2 C19 C24 -4.3(4)
N2 C19 C20 C21 178.8(2)
C24 C19 C20 C21 -2.5(3)
N2 C19 C20 N3 -1.6(4)
C24 C19 C20 N3 177.1(2)
O6 N3 C20 C21 9.3(3)
O5 N3 C20 C21 -170.5(2)
O6 N3 C20 C19 -170.3(2)
O5 N3 C20 C19 9.9(4)
C19 C20 C21 C22 -0.3(4)
N3 C20 C21 C22 -179.9(2)
C20 C21 C22 C23 2.4(4)
C20 C21 C22 N4 -177.3(2)
O7 N4 C22 C21 3.2(4)
O8 N4 C22 C21 -178.8(3)
O7 N4 C22 C23 -176.5(3)
O8 N4 C22 C23 1.5(4)
C21 C22 C23 C24 -1.7(4)
N4 C22 C23 C24 178.0(2)
C22 C23 C24 C19 -1.3(4)
N2 C19 C24 C23 -178.0(3)
C20 C19 C24 C23 3.3(4)
